data_4078558
loop_
_publ_author_name
'Zhang, Qiang'
'Xiang, Li'
'Deng, Liang'

_publ_section_title
;
 Dinuclear Iron--Imido Complexes withN-Heterocyclic Carbene Ligation:
 Synthesis, Structure, and Redox Reactivity
;
_journal_issue 12
_journal_name_full Organometallics
_journal_page_first 4537
_journal_paper_doi 10.1021/om300319n
_journal_volume 31
_journal_year 2012
_chemical_formula_sum 'C49 H81 B F5 Fe2 N6'
_chemical_formula_weight 971.71
_chemical_name_systematic
; 
 ? 
;
_space_group_IT_number 14
_symmetry_cell_setting monoclinic
_symmetry_space_group_name_Hall '-P 2ybc'
_symmetry_space_group_name_H-M 'P 1 21/c 1'
_atom_sites_solution_hydrogens geom
_atom_sites_solution_primary direct
_atom_sites_solution_secondary difmap
_audit_creation_method SHELXL-97
_cell_angle_alpha 90.00
_cell_angle_beta 107.331(3)
_cell_angle_gamma 90.00
_cell_formula_units_Z 4
_cell_length_a 23.110(5)
_cell_length_b 10.612(2)
_cell_length_c 22.470(4)
_cell_measurement_reflns_used 9953
_cell_measurement_temperature 133(2)
_cell_measurement_theta_max 27.45
_cell_measurement_theta_min 2.21
_cell_volume 5260.4(18)
_computing_cell_refinement 'Bruker SAINT'
_computing_data_collection 'Bruker APEX2'
_computing_data_reduction 'Bruker SAINT'
_computing_molecular_graphics 'Bruker SHELXTL'
_computing_publication_material 'Bruker SHELXTL'
_computing_structure_refinement 'SHELXL-97 (Sheldrick, 1997)'
_computing_structure_solution 'SHELXS-97 (Sheldrick, 1990)'
_diffrn_ambient_temperature 133(2)
_diffrn_measured_fraction_theta_full 0.996
_diffrn_measured_fraction_theta_max 0.996
_diffrn_measurement_device_type 'Bruker APEX-II CCD'
_diffrn_measurement_method '\f and \w scans'
_diffrn_radiation_monochromator graphite
_diffrn_radiation_source 'fine-focus sealed tube'
_diffrn_radiation_type MoK\a
_diffrn_radiation_wavelength 0.71073
_diffrn_reflns_av_R_equivalents 0.0975
_diffrn_reflns_av_sigmaI/netI 0.0927
_diffrn_reflns_limit_h_max 29
_diffrn_reflns_limit_h_min -29
_diffrn_reflns_limit_k_max 13
_diffrn_reflns_limit_k_min -13
_diffrn_reflns_limit_l_max 26
_diffrn_reflns_limit_l_min -28
_diffrn_reflns_number 36526
_diffrn_reflns_theta_full 27.00
_diffrn_reflns_theta_max 27.00
_diffrn_reflns_theta_min 0.92
_diffrn_standards_number 0
_exptl_absorpt_coefficient_mu 0.606
_exptl_absorpt_correction_T_max 0.9418
_exptl_absorpt_correction_T_min 0.8632
_exptl_absorpt_correction_type multi-scan
_exptl_absorpt_process_details sadabs
_exptl_crystal_colour red
_exptl_crystal_density_diffrn 1.227
_exptl_crystal_density_method 'not measured'
_exptl_crystal_description prismatic
_exptl_crystal_F_000 2076
_exptl_crystal_size_max 0.25
_exptl_crystal_size_mid 0.20
_exptl_crystal_size_min 0.10
_refine_diff_density_max 1.305
_refine_diff_density_min -1.166
_refine_diff_density_rms 0.107
_refine_ls_extinction_method none
_refine_ls_goodness_of_fit_ref 0.941
_refine_ls_hydrogen_treatment constr
_refine_ls_matrix_type full
_refine_ls_number_parameters 616
_refine_ls_number_reflns 11452
_refine_ls_number_restraints 30
_refine_ls_restrained_S_all 0.945
_refine_ls_R_factor_all 0.1158
_refine_ls_R_factor_gt 0.0699
_refine_ls_shift/su_max 0.004
_refine_ls_shift/su_mean 0.000
_refine_ls_structure_factor_coef Fsqd
_refine_ls_weighting_details 'calc w=1/[\s^2^(Fo^2^)+(0.1374P)^2^+1.6222P] where P=(Fo^2^+2Fc^2^)/3'
_refine_ls_weighting_scheme calc
_refine_ls_wR_factor_gt 0.1748
_refine_ls_wR_factor_ref 0.2048
_reflns_number_gt 7490
_reflns_number_total 11452
_reflns_threshold_expression >2sigma(I)
_cod_data_source_file om300319n_si_001.cif
_cod_data_source_block 3
_cod_depositor_comments
;
The following automatic conversions were performed:

'_symmetry_cell_setting' value 'Monoclinic' changed to 'monoclinic'
according to /home/saulius/struct/CIF-dictionaries/cif_core.dic
dictionary named 'cif_core.dic' version 2.4.1 from 2010-06-29.

Automatic conversion script
Id: cif_fix_values 1891 2012-01-12 08:04:46Z andrius 
;
_cod_original_cell_volume 5260.3(18)
_cod_original_sg_symbol_H-M P2(1)/c
_cod_database_code 4078558

loop_
_symmetry_equiv_pos_as_xyz
'x, y, z'
'-x, y+1/2, -z+1/2'
'-x, -y, -z'
'x, -y-1/2, z-1/2'

loop_
_atom_site_label
_atom_site_type_symbol
_atom_site_fract_x
_atom_site_fract_y
_atom_site_fract_z
_atom_site_U_iso_or_equiv
_atom_site_adp_type
_atom_site_occupancy
_atom_site_symmetry_multiplicity
_atom_site_calc_flag
_atom_site_refinement_flags
_atom_site_disorder_assembly
_atom_site_disorder_group
Fe1 Fe 0.29395(2) 0.01752(5) 0.24229(2) 0.02617(16) Uani 1 1 d . . .
Fe2 Fe 0.19259(2) 0.04872(4) 0.16378(2) 0.02267(15) Uani 1 1 d . . .
N1 N 0.26910(12) 0.0285(2) 0.15553(14) 0.0238(6) Uani 1 1 d . . .
N2 N 0.21489(12) 0.0394(3) 0.25113(13) 0.0246(6) Uani 1 1 d . . .
N3 N 0.41940(13) 0.1469(3) 0.29471(16) 0.0364(7) Uani 1 1 d . . .
N4 N 0.35030(13) 0.2668(3) 0.31010(15) 0.0334(7) Uani 1 1 d . . .
N5 N 0.11595(12) -0.0758(3) 0.04141(15) 0.0312(7) Uani 1 1 d . . .
N6 N 0.10431(12) -0.1752(3) 0.12122(15) 0.0304(7) Uani 1 1 d . . .
B1 B 0.1401(2) 0.3409(4) 0.0983(2) 0.0433(10) Uani 1 1 d DU . .
F1 F 0.33699(10) -0.1299(2) 0.26749(11) 0.0436(6) Uani 1 1 d . . .
F2 F 0.15976(11) 0.2184(2) 0.12339(11) 0.0491(6) Uani 1 1 d U A .
F3 F 0.1622(4) 0.4335(8) 0.1389(4) 0.070(2) Uani 0.50 1 d PDU A 1
F4 F 0.0794(3) 0.3341(8) 0.0813(4) 0.067(2) Uani 0.50 1 d PDU A 1
F5 F 0.1561(7) 0.3601(15) 0.0463(6) 0.062(3) Uani 0.50 1 d PDU A 1
F3' F 0.1880(4) 0.4106(9) 0.1333(6) 0.092(3) Uani 0.50 1 d PD A 2
F4' F 0.0901(4) 0.3747(7) 0.1150(5) 0.092(3) Uani 0.50 1 d PD A 2
F5' F 0.1362(8) 0.3364(18) 0.0375(6) 0.102(6) Uani 0.50 1 d PD A 2
C1 C 0.35822(16) 0.1559(3) 0.28412(17) 0.0298(8) Uani 1 1 d . . .
C2 C 0.13092(14) -0.0727(3) 0.10447(18) 0.0276(8) Uani 1 1 d . . .
C3 C 0.44895(18) 0.2488(4) 0.3284(2) 0.0436(10) Uani 1 1 d . . .
C4 C 0.40558(18) 0.3256(4) 0.3377(2) 0.0412(10) Uani 1 1 d . . .
C5 C 0.44679(18) 0.0389(4) 0.2708(2) 0.0460(11) Uani 1 1 d . . .
H5 H 0.4125 -0.0079 0.2414 0.055 Uiso 1 1 calc R . .
C6 C 0.4885(2) 0.0816(5) 0.2324(3) 0.0731(17) Uani 1 1 d . . .
H6A H 0.4682 0.1475 0.2030 0.110 Uiso 1 1 calc R . .
H6B H 0.4974 0.0095 0.2093 0.110 Uiso 1 1 calc R . .
H6C H 0.5264 0.1148 0.2605 0.110 Uiso 1 1 calc R . .
C7 C 0.4766(2) -0.0518(5) 0.3229(3) 0.0744(17) Uani 1 1 d . . .
H7A H 0.5105 -0.0096 0.3533 0.112 Uiso 1 1 calc R . .
H7B H 0.4917 -0.1253 0.3057 0.112 Uiso 1 1 calc R . .
H7C H 0.4469 -0.0792 0.3436 0.112 Uiso 1 1 calc R . .
C8 C 0.51605(19) 0.2671(5) 0.3508(3) 0.0640(14) Uani 1 1 d . . .
H8A H 0.5259 0.3361 0.3812 0.096 Uiso 1 1 calc R . .
H8B H 0.5308 0.2877 0.3154 0.096 Uiso 1 1 calc R . .
H8C H 0.5355 0.1894 0.3707 0.096 Uiso 1 1 calc R . .
C9 C 0.4135(2) 0.4497(5) 0.3706(3) 0.0623(14) Uani 1 1 d . . .
H9A H 0.4567 0.4645 0.3912 0.093 Uiso 1 1 calc R . .
H9B H 0.3916 0.4489 0.4018 0.093 Uiso 1 1 calc R . .
H9C H 0.3974 0.5170 0.3403 0.093 Uiso 1 1 calc R . .
C10 C 0.28961(16) 0.3136(3) 0.30788(18) 0.0320(8) Uani 1 1 d . . .
H10 H 0.2601 0.2489 0.2845 0.038 Uiso 1 1 calc R . .
C11 C 0.2738(2) 0.4346(4) 0.2710(3) 0.0520(12) Uani 1 1 d . . .
H11A H 0.3001 0.5026 0.2933 0.078 Uiso 1 1 calc R . .
H11B H 0.2314 0.4563 0.2660 0.078 Uiso 1 1 calc R . .
H11C H 0.2796 0.4233 0.2299 0.078 Uiso 1 1 calc R . .
C12 C 0.2818(2) 0.3205(5) 0.3723(2) 0.0525(12) Uani 1 1 d . . .
H12A H 0.2933 0.2397 0.3936 0.079 Uiso 1 1 calc R . .
H12B H 0.2394 0.3390 0.3687 0.079 Uiso 1 1 calc R . .
H12C H 0.3077 0.3874 0.3963 0.079 Uiso 1 1 calc R . .
C13 C 0.08000(16) -0.1806(4) 0.0186(2) 0.0392(10) Uani 1 1 d . . .
C14 C 0.07270(15) -0.2425(4) 0.0686(2) 0.0394(10) Uani 1 1 d . . .
C15 C 0.13246(17) 0.0253(4) 0.00498(19) 0.0344(8) Uani 1 1 d . . .
H15 H 0.1597 0.0832 0.0360 0.041 Uiso 1 1 calc R . .
C16 C 0.1691(2) -0.0191(5) -0.0377(2) 0.0486(11) Uani 1 1 d . . .
H16A H 0.2036 -0.0697 -0.0136 0.073 Uiso 1 1 calc R . .
H16B H 0.1840 0.0542 -0.0553 0.073 Uiso 1 1 calc R . .
H16C H 0.1433 -0.0703 -0.0716 0.073 Uiso 1 1 calc R . .
C17 C 0.0780(2) 0.1035(5) -0.0295(2) 0.0537(12) Uani 1 1 d . . .
H17A H 0.0517 0.0538 -0.0637 0.080 Uiso 1 1 calc R . .
H17B H 0.0917 0.1792 -0.0464 0.080 Uiso 1 1 calc R . .
H17C H 0.0555 0.1282 -0.0007 0.080 Uiso 1 1 calc R . .
C18 C 0.0564(2) -0.2169(5) -0.0486(2) 0.0641(14) Uani 1 1 d . . .
H18A H 0.0248 -0.2811 -0.0537 0.096 Uiso 1 1 calc R . .
H18B H 0.0896 -0.2507 -0.0626 0.096 Uiso 1 1 calc R . .
H18C H 0.0392 -0.1425 -0.0735 0.096 Uiso 1 1 calc R . .
C19 C 0.0372(2) -0.3603(4) 0.0694(3) 0.0588(13) Uani 1 1 d . . .
H19A H 0.0231 -0.3956 0.0272 0.088 Uiso 1 1 calc R . .
H19B H 0.0022 -0.3405 0.0839 0.088 Uiso 1 1 calc R . .
H19C H 0.0631 -0.4219 0.0975 0.088 Uiso 1 1 calc R . .
C20 C 0.11311(16) -0.2052(3) 0.1872(2) 0.0361(9) Uani 1 1 d . . .
H20 H 0.1349 -0.1320 0.2119 0.043 Uiso 1 1 calc R . .
C21 C 0.15414(19) -0.3193(4) 0.2074(2) 0.0505(11) Uani 1 1 d . . .
H21A H 0.1365 -0.3917 0.1813 0.076 Uiso 1 1 calc R . .
H21B H 0.1582 -0.3388 0.2511 0.076 Uiso 1 1 calc R . .
H21C H 0.1942 -0.3007 0.2029 0.076 Uiso 1 1 calc R . .
C22 C 0.0535(2) -0.2187(5) 0.2028(3) 0.0580(13) Uani 1 1 d . . .
H22A H 0.0258 -0.1509 0.1825 0.087 Uiso 1 1 calc R . .
H22B H 0.0613 -0.2135 0.2480 0.087 Uiso 1 1 calc R . .
H22C H 0.0351 -0.3004 0.1878 0.087 Uiso 1 1 calc R . .
C23 C 0.29762(14) 0.0006(3) 0.11022(16) 0.0208(7) Uani 1 1 d . . .
C24 C 0.31679(15) 0.1019(3) 0.07882(16) 0.0266(7) Uani 1 1 d . . .
C25 C 0.34812(16) 0.0723(3) 0.03669(18) 0.0335(9) Uani 1 1 d . . .
H25 H 0.3625 0.1386 0.0165 0.040 Uiso 1 1 calc R . .
C26 C 0.35894(17) -0.0504(4) 0.02335(19) 0.0355(9) Uani 1 1 d . . .
H26 H 0.3803 -0.0680 -0.0058 0.043 Uiso 1 1 calc R . .
C27 C 0.33851(16) -0.1482(3) 0.05269(17) 0.0309(8) Uani 1 1 d . . .
H27 H 0.3459 -0.2328 0.0431 0.037 Uiso 1 1 calc R . .
C28 C 0.30748(14) -0.1252(3) 0.09593(16) 0.0230(7) Uani 1 1 d . . .
C29 C 0.30407(18) 0.2383(3) 0.0912(2) 0.0387(9) Uani 1 1 d . . .
H29 H 0.2707 0.2389 0.1110 0.046 Uiso 1 1 calc R . .
C30 C 0.2831(2) 0.3163(4) 0.0314(2) 0.0567(12) Uani 1 1 d . . .
H30A H 0.3165 0.3248 0.0132 0.085 Uiso 1 1 calc R . .
H30B H 0.2705 0.4001 0.0411 0.085 Uiso 1 1 calc R . .
H30C H 0.2488 0.2741 0.0016 0.085 Uiso 1 1 calc R . .
C31 C 0.3595(2) 0.2992(4) 0.1366(2) 0.0576(13) Uani 1 1 d . . .
H31A H 0.3698 0.2543 0.1765 0.086 Uiso 1 1 calc R . .
H31B H 0.3506 0.3876 0.1431 0.086 Uiso 1 1 calc R . .
H31C H 0.3938 0.2949 0.1195 0.086 Uiso 1 1 calc R . .
C32 C 0.28438(15) -0.2361(3) 0.12492(18) 0.0300(8) Uani 1 1 d . . .
H32 H 0.2633 -0.2019 0.1544 0.036 Uiso 1 1 calc R . .
C33 C 0.33568(18) -0.3210(4) 0.1621(2) 0.0427(10) Uani 1 1 d . . .
H33A H 0.3572 -0.3560 0.1343 0.064 Uiso 1 1 calc R . .
H33B H 0.3189 -0.3899 0.1809 0.064 Uiso 1 1 calc R . .
H33C H 0.3640 -0.2718 0.1950 0.064 Uiso 1 1 calc R . .
C34 C 0.23834(17) -0.3140(4) 0.0755(2) 0.0422(10) Uani 1 1 d . . .
H34A H 0.2043 -0.2602 0.0533 0.063 Uiso 1 1 calc R . .
H34B H 0.2234 -0.3833 0.0958 0.063 Uiso 1 1 calc R . .
H34C H 0.2578 -0.3484 0.0458 0.063 Uiso 1 1 calc R . .
C35 C 0.18870(15) 0.0401(3) 0.30027(17) 0.0276(8) Uani 1 1 d . . .
C36 C 0.14337(15) 0.1306(4) 0.30040(18) 0.0343(9) Uani 1 1 d . . .
C37 C 0.11922(19) 0.1315(5) 0.3504(2) 0.0515(12) Uani 1 1 d . . .
H37 H 0.0888 0.1914 0.3507 0.062 Uiso 1 1 calc R . .
C38 C 0.1381(2) 0.0481(6) 0.3995(2) 0.0608(14) Uani 1 1 d . . .
H38 H 0.1213 0.0511 0.4332 0.073 Uiso 1 1 calc R . .
C39 C 0.18181(19) -0.0396(5) 0.3987(2) 0.0499(12) Uani 1 1 d . . .
H39 H 0.1946 -0.0977 0.4322 0.060 Uiso 1 1 calc R . .
C40 C 0.20758(16) -0.0458(4) 0.35050(18) 0.0342(8) Uani 1 1 d . . .
C41 C 0.11806(16) 0.2207(4) 0.24739(19) 0.0358(9) Uani 1 1 d . . .
H41 H 0.1494 0.2321 0.2253 0.043 Uiso 1 1 calc R . .
C42 C 0.06189(18) 0.1642(4) 0.2008(2) 0.0470(10) Uani 1 1 d . . .
H42A H 0.0732 0.0871 0.1830 0.070 Uiso 1 1 calc R . .
H42B H 0.0447 0.2250 0.1674 0.070 Uiso 1 1 calc R . .
H42C H 0.0317 0.1442 0.2221 0.070 Uiso 1 1 calc R . .
C43 C 0.1026(2) 0.3520(4) 0.2673(3) 0.0528(12) Uani 1 1 d . . .
H43A H 0.0686 0.3451 0.2848 0.079 Uiso 1 1 calc R . .
H43B H 0.0913 0.4080 0.2310 0.079 Uiso 1 1 calc R . .
H43C H 0.1379 0.3865 0.2989 0.079 Uiso 1 1 calc R . .
C44 C 0.25733(19) -0.1418(4) 0.35528(19) 0.0399(9) Uani 1 1 d . . .
H44 H 0.2607 -0.1559 0.3125 0.048 Uiso 1 1 calc R . .
C45 C 0.31763(19) -0.0900(5) 0.3957(2) 0.0507(11) Uani 1 1 d . . .
H45A H 0.3263 -0.0102 0.3782 0.076 Uiso 1 1 calc R . .
H45B H 0.3499 -0.1507 0.3969 0.076 Uiso 1 1 calc R . .
H45C H 0.3155 -0.0758 0.4381 0.076 Uiso 1 1 calc R . .
C46 C 0.2441(3) -0.2700(5) 0.3809(2) 0.0655(15) Uani 1 1 d . . .
H46A H 0.2470 -0.2613 0.4251 0.098 Uiso 1 1 calc R . .
H46B H 0.2737 -0.3324 0.3762 0.098 Uiso 1 1 calc R . .
H46C H 0.2032 -0.2978 0.3576 0.098 Uiso 1 1 calc R . .
C47 C 0.5145(2) 0.0633(5) 0.5078(3) 0.0630(14) Uani 1 1 d . . .
H47A H 0.5451 0.0582 0.5493 0.076 Uiso 1 1 calc R . .
H47B H 0.5360 0.0840 0.4771 0.076 Uiso 1 1 calc R . .
C48 C 0.4718(2) 0.1681(5) 0.5089(3) 0.0701(15) Uani 1 1 d . . .
H48A H 0.4477 0.1450 0.5370 0.084 Uiso 1 1 calc R . .
H48B H 0.4435 0.1793 0.4665 0.084 Uiso 1 1 calc R . .
C49 C 0.5040(3) 0.2917(6) 0.5305(4) 0.093(2) Uani 1 1 d . . .
H49A H 0.5336 0.2803 0.5717 0.140 Uiso 1 1 calc R . .
H49B H 0.4743 0.3557 0.5331 0.140 Uiso 1 1 calc R . .
H49C H 0.5250 0.3191 0.5007 0.140 Uiso 1 1 calc R . .

loop_
_atom_site_aniso_label
_atom_site_aniso_U_11
_atom_site_aniso_U_22
_atom_site_aniso_U_33
_atom_site_aniso_U_23
_atom_site_aniso_U_13
_atom_site_aniso_U_12
Fe1 0.0319(3) 0.0257(3) 0.0248(3) -0.0004(2) 0.0145(2) 0.00172(19)
Fe2 0.0297(3) 0.0185(2) 0.0241(3) -0.00080(19) 0.0147(2) 0.00129(17)
N1 0.0288(14) 0.0204(14) 0.0268(17) 0.0007(12) 0.0153(13) 0.0009(10)
N2 0.0334(14) 0.0229(14) 0.0218(16) 0.0008(12) 0.0149(13) 0.0023(11)
N3 0.0355(16) 0.0352(18) 0.040(2) -0.0056(15) 0.0145(15) 0.0021(13)
N4 0.0371(16) 0.0319(17) 0.0359(19) -0.0065(14) 0.0183(14) 0.0008(13)
N5 0.0312(15) 0.0315(17) 0.0312(19) -0.0073(14) 0.0096(13) 0.0061(12)
N6 0.0272(14) 0.0214(14) 0.043(2) -0.0002(14) 0.0120(14) 0.0013(11)
B1 0.057(2) 0.029(2) 0.051(3) 0.0019(19) 0.027(2) 0.0020(18)
F1 0.0561(13) 0.0362(13) 0.0427(14) 0.0025(11) 0.0215(11) 0.0101(10)
F2 0.0784(16) 0.0334(12) 0.0447(14) 0.0074(10) 0.0323(12) 0.0220(11)
F3 0.090(5) 0.032(4) 0.075(5) -0.017(3) 0.005(4) -0.001(4)
F4 0.042(3) 0.075(5) 0.083(5) 0.001(4) 0.018(3) 0.007(3)
F5 0.094(5) 0.049(5) 0.052(5) 0.021(4) 0.033(4) 0.002(4)
F3' 0.119(8) 0.035(5) 0.139(8) -0.026(5) 0.064(7) -0.020(5)
F4' 0.107(7) 0.042(4) 0.162(10) 0.043(5) 0.093(7) 0.047(4)
F5' 0.187(17) 0.067(8) 0.042(5) 0.013(5) 0.019(7) 0.001(9)
C1 0.0381(18) 0.0282(18) 0.028(2) -0.0003(15) 0.0170(16) 0.0044(14)
C2 0.0253(15) 0.0255(18) 0.033(2) -0.0003(15) 0.0109(15) 0.0043(13)
C3 0.039(2) 0.045(2) 0.046(3) -0.009(2) 0.0131(19) -0.0053(18)
C4 0.043(2) 0.039(2) 0.044(3) -0.0110(19) 0.0150(19) -0.0068(17)
C5 0.041(2) 0.040(2) 0.063(3) -0.012(2) 0.025(2) 0.0062(17)
C6 0.070(3) 0.063(3) 0.107(5) -0.027(3) 0.058(3) -0.007(3)
C7 0.069(3) 0.065(4) 0.086(5) 0.002(3) 0.017(3) 0.032(3)
C8 0.041(2) 0.065(3) 0.082(4) -0.014(3) 0.012(2) -0.002(2)
C9 0.058(3) 0.053(3) 0.079(4) -0.034(3) 0.025(3) -0.016(2)
C10 0.0332(18) 0.0287(19) 0.038(2) -0.0028(16) 0.0164(17) 0.0038(14)
C11 0.057(3) 0.037(2) 0.065(3) 0.007(2) 0.023(2) 0.006(2)
C12 0.056(3) 0.063(3) 0.046(3) -0.011(2) 0.027(2) 0.005(2)
C13 0.0330(19) 0.033(2) 0.046(3) -0.0145(19) 0.0024(18) 0.0018(16)
C14 0.0276(17) 0.0249(19) 0.061(3) -0.0110(19) 0.0063(18) -0.0010(14)
C15 0.045(2) 0.034(2) 0.025(2) 0.0005(16) 0.0124(17) 0.0053(16)
C16 0.058(3) 0.060(3) 0.033(3) -0.003(2) 0.022(2) 0.008(2)
C17 0.065(3) 0.048(3) 0.048(3) 0.006(2) 0.016(2) 0.016(2)
C18 0.064(3) 0.065(3) 0.054(3) -0.026(3) 0.002(2) -0.006(2)
C19 0.054(3) 0.030(2) 0.084(4) -0.010(2) 0.006(3) -0.0120(19)
C20 0.0389(19) 0.0261(19) 0.047(3) 0.0034(17) 0.0191(18) -0.0041(15)
C21 0.052(2) 0.036(2) 0.065(3) 0.017(2) 0.019(2) 0.0070(19)
C22 0.055(3) 0.055(3) 0.076(4) 0.010(3) 0.036(3) -0.001(2)
C23 0.0248(15) 0.0187(16) 0.0214(18) -0.0003(13) 0.0104(14) 0.0001(12)
C24 0.0366(17) 0.0199(16) 0.027(2) 0.0016(14) 0.0157(16) -0.0013(13)
C25 0.043(2) 0.0291(19) 0.037(2) 0.0079(16) 0.0250(18) 0.0010(15)
C26 0.043(2) 0.038(2) 0.036(2) 0.0052(17) 0.0281(18) 0.0093(16)
C27 0.0412(19) 0.0243(18) 0.033(2) -0.0014(15) 0.0195(17) 0.0081(14)
C28 0.0272(15) 0.0183(16) 0.0257(19) 0.0015(13) 0.0114(14) 0.0027(12)
C29 0.061(2) 0.0184(18) 0.050(3) 0.0032(17) 0.036(2) -0.0009(16)
C30 0.093(3) 0.030(2) 0.054(3) 0.013(2) 0.032(3) 0.015(2)
C31 0.092(4) 0.032(2) 0.057(3) -0.011(2) 0.035(3) -0.015(2)
C32 0.0378(18) 0.0174(16) 0.041(2) 0.0016(15) 0.0216(17) 0.0019(13)
C33 0.051(2) 0.026(2) 0.059(3) 0.0116(19) 0.028(2) 0.0051(17)
C34 0.042(2) 0.0224(19) 0.067(3) -0.0102(19) 0.024(2) -0.0048(15)
C35 0.0334(17) 0.0271(18) 0.028(2) -0.0047(15) 0.0172(16) -0.0074(14)
C36 0.0326(18) 0.044(2) 0.031(2) -0.0070(17) 0.0154(16) -0.0025(15)
C37 0.046(2) 0.080(3) 0.037(3) -0.007(2) 0.025(2) 0.009(2)
C38 0.059(3) 0.105(4) 0.029(3) 0.003(3) 0.030(2) 0.009(3)
C39 0.049(2) 0.078(3) 0.027(2) 0.011(2) 0.018(2) -0.002(2)
C40 0.0361(18) 0.042(2) 0.027(2) -0.0020(17) 0.0130(16) -0.0079(16)
C41 0.0382(19) 0.035(2) 0.040(2) -0.0042(17) 0.0204(18) 0.0065(16)
C42 0.046(2) 0.046(2) 0.050(3) 0.003(2) 0.016(2) 0.0111(19)
C43 0.052(2) 0.041(2) 0.079(4) -0.006(2) 0.040(2) 0.0088(19)
C44 0.062(2) 0.031(2) 0.032(2) 0.0092(17) 0.022(2) 0.0008(18)
C45 0.054(2) 0.053(3) 0.043(3) 0.011(2) 0.011(2) 0.011(2)
C46 0.112(4) 0.040(3) 0.053(3) 0.017(2) 0.037(3) -0.006(3)
C47 0.052(3) 0.069(4) 0.071(4) -0.017(3) 0.023(3) -0.011(2)
C48 0.060(3) 0.066(4) 0.091(4) -0.003(3) 0.032(3) -0.005(3)
C49 0.078(4) 0.071(4) 0.137(7) -0.021(4) 0.040(4) -0.007(3)

loop_
_atom_type_symbol
_atom_type_description
_atom_type_scat_dispersion_real
_atom_type_scat_dispersion_imag
_atom_type_scat_source
C C 0.0033 0.0016 'International Tables Vol C Tables 4.2.6.8 and 6.1.1.4'
H H 0.0000 0.0000 'International Tables Vol C Tables 4.2.6.8 and 6.1.1.4'
N N 0.0061 0.0033 'International Tables Vol C Tables 4.2.6.8 and 6.1.1.4'
B B 0.0013 0.0007 'International Tables Vol C Tables 4.2.6.8 and 6.1.1.4'
F F 0.0171 0.0103 'International Tables Vol C Tables 4.2.6.8 and 6.1.1.4'
Fe Fe 0.3463 0.8444 'International Tables Vol C Tables 4.2.6.8 and 6.1.1.4'

loop_
_geom_angle_atom_site_label_1
_geom_angle_atom_site_label_2
_geom_angle_atom_site_label_3
_geom_angle
_geom_angle_site_symmetry_1
_geom_angle_site_symmetry_3
F1 Fe1 N1 110.05(11) . .
F1 Fe1 N2 120.98(11) . .
N1 Fe1 N2 95.45(12) . .
F1 Fe1 C1 102.12(12) . .
N1 Fe1 C1 112.38(13) . .
N2 Fe1 C1 116.05(12) . .
F1 Fe1 Fe2 129.32(8) . .
N1 Fe1 Fe2 47.29(8) . .
N2 Fe1 Fe2 48.15(9) . .
C1 Fe1 Fe2 127.75(10) . .
N1 Fe2 N2 97.25(12) . .
N1 Fe2 F2 107.23(11) . .
N2 Fe2 F2 117.24(11) . .
N1 Fe2 C2 110.94(12) . .
N2 Fe2 C2 123.98(13) . .
F2 Fe2 C2 99.61(12) . .
N1 Fe2 Fe1 47.98(9) . .
N2 Fe2 Fe1 49.27(8) . .
F2 Fe2 Fe1 124.92(8) . .
C2 Fe2 Fe1 133.53(10) . .
C23 N1 Fe2 140.5(2) . .
C23 N1 Fe1 133.0(2) . .
Fe2 N1 Fe1 84.73(11) . .
C35 N2 Fe2 140.5(2) . .
C35 N2 Fe1 136.9(2) . .
Fe2 N2 Fe1 82.57(10) . .
C1 N3 C3 111.0(3) . .
C1 N3 C5 121.5(3) . .
C3 N3 C5 127.5(3) . .
C1 N4 C4 111.0(3) . .
C1 N4 C10 121.9(3) . .
C4 N4 C10 127.0(3) . .
C2 N5 C13 110.1(3) . .
C2 N5 C15 122.5(3) . .
C13 N5 C15 127.2(3) . .
C2 N6 C14 110.1(3) . .
C2 N6 C20 121.0(3) . .
C14 N6 C20 128.8(3) . .
F3 B1 F4 112.9(6) . .
F3 B1 F5' 128.2(9) . .
F4 B1 F5' 87.7(9) . .
F3 B1 F5 109.5(8) . .
F4 B1 F5 107.3(8) . .
F5' B1 F5 21.9(10) . .
F3 B1 F4' 78.5(6) . .
F4 B1 F4' 36.3(5) . .
F5' B1 F4' 118.9(11) . .
F5 B1 F4' 132.5(9) . .
F3 B1 F3' 29.5(4) . .
F4 B1 F3' 142.3(6) . .
F5' B1 F3' 113.7(8) . .
F5 B1 F3' 91.8(8) . .
F4' B1 F3' 107.8(7) . .
F3 B1 F2 112.7(6) . .
F4 B1 F2 104.2(5) . .
F5' B1 F2 106.6(9) . .
F5 B1 F2 110.0(8) . .
F4' B1 F2 108.9(4) . .
F3' B1 F2 99.0(6) . .
B1 F2 Fe2 176.2(3) . .
N4 C1 N3 104.6(3) . .
N4 C1 Fe1 129.3(2) . .
N3 C1 Fe1 125.9(3) . .
N5 C2 N6 105.9(3) . .
N5 C2 Fe2 126.7(2) . .
N6 C2 Fe2 126.8(3) . .
C4 C3 N3 106.8(3) . .
C4 C3 C8 127.7(4) . .
N3 C3 C8 125.6(4) . .
C3 C4 N4 106.5(4) . .
C3 C4 C9 128.2(4) . .
N4 C4 C9 125.2(4) . .
N3 C5 C7 110.8(4) . .
N3 C5 C6 112.4(4) . .
C7 C5 C6 113.8(4) . .
N3 C5 H5 106.4 . .
C7 C5 H5 106.4 . .
C6 C5 H5 106.4 . .
C5 C6 H6A 109.5 . .
C5 C6 H6B 109.5 . .
H6A C6 H6B 109.5 . .
C5 C6 H6C 109.5 . .
H6A C6 H6C 109.5 . .
H6B C6 H6C 109.5 . .
C5 C7 H7A 109.5 . .
C5 C7 H7B 109.5 . .
H7A C7 H7B 109.5 . .
C5 C7 H7C 109.5 . .
H7A C7 H7C 109.5 . .
H7B C7 H7C 109.5 . .
C3 C8 H8A 109.5 . .
C3 C8 H8B 109.5 . .
H8A C8 H8B 109.5 . .
C3 C8 H8C 109.5 . .
H8A C8 H8C 109.5 . .
H8B C8 H8C 109.5 . .
C4 C9 H9A 109.5 . .
C4 C9 H9B 109.5 . .
H9A C9 H9B 109.5 . .
C4 C9 H9C 109.5 . .
H9A C9 H9C 109.5 . .
H9B C9 H9C 109.5 . .
N4 C10 C11 112.1(3) . .
N4 C10 C12 111.5(3) . .
C11 C10 C12 113.8(3) . .
N4 C10 H10 106.2 . .
C11 C10 H10 106.2 . .
C12 C10 H10 106.2 . .
C10 C11 H11A 109.5 . .
C10 C11 H11B 109.5 . .
H11A C11 H11B 109.5 . .
C10 C11 H11C 109.5 . .
H11A C11 H11C 109.5 . .
H11B C11 H11C 109.5 . .
C10 C12 H12A 109.5 . .
C10 C12 H12B 109.5 . .
H12A C12 H12B 109.5 . .
C10 C12 H12C 109.5 . .
H12A C12 H12C 109.5 . .
H12B C12 H12C 109.5 . .
C14 C13 N5 106.8(3) . .
C14 C13 C18 127.9(4) . .
N5 C13 C18 125.3(4) . .
C13 C14 N6 107.0(3) . .
C13 C14 C19 128.2(4) . .
N6 C14 C19 124.8(4) . .
N5 C15 C17 111.9(3) . .
N5 C15 C16 114.1(3) . .
C17 C15 C16 112.3(4) . .
N5 C15 H15 106.0 . .
C17 C15 H15 106.0 . .
C16 C15 H15 106.0 . .
C15 C16 H16A 109.5 . .
C15 C16 H16B 109.5 . .
H16A C16 H16B 109.5 . .
C15 C16 H16C 109.5 . .
H16A C16 H16C 109.5 . .
H16B C16 H16C 109.5 . .
C15 C17 H17A 109.5 . .
C15 C17 H17B 109.5 . .
H17A C17 H17B 109.5 . .
C15 C17 H17C 109.5 . .
H17A C17 H17C 109.5 . .
H17B C17 H17C 109.5 . .
C13 C18 H18A 109.5 . .
C13 C18 H18B 109.5 . .
H18A C18 H18B 109.5 . .
C13 C18 H18C 109.5 . .
H18A C18 H18C 109.5 . .
H18B C18 H18C 109.5 . .
C14 C19 H19A 109.5 . .
C14 C19 H19B 109.5 . .
H19A C19 H19B 109.5 . .
C14 C19 H19C 109.5 . .
H19A C19 H19C 109.5 . .
H19B C19 H19C 109.5 . .
N6 C20 C21 111.2(3) . .
N6 C20 C22 112.9(3) . .
C21 C20 C22 112.5(3) . .
N6 C20 H20 106.6 . .
C21 C20 H20 106.6 . .
C22 C20 H20 106.6 . .
C20 C21 H21A 109.5 . .
C20 C21 H21B 109.5 . .
H21A C21 H21B 109.5 . .
C20 C21 H21C 109.5 . .
H21A C21 H21C 109.5 . .
H21B C21 H21C 109.5 . .
C20 C22 H22A 109.5 . .
C20 C22 H22B 109.5 . .
H22A C22 H22B 109.5 . .
C20 C22 H22C 109.5 . .
H22A C22 H22C 109.5 . .
H22B C22 H22C 109.5 . .
N1 C23 C28 120.6(3) . .
N1 C23 C24 118.9(3) . .
C28 C23 C24 120.4(3) . .
C25 C24 C23 117.9(3) . .
C25 C24 C29 120.6(3) . .
C23 C24 C29 121.5(3) . .
C26 C25 C24 121.9(3) . .
C26 C25 H25 119.0 . .
C24 C25 H25 119.0 . .
C25 C26 C27 119.7(3) . .
C25 C26 H26 120.1 . .
C27 C26 H26 120.1 . .
C26 C27 C28 121.4(3) . .
C26 C27 H27 119.3 . .
C28 C27 H27 119.3 . .
C27 C28 C23 118.6(3) . .
C27 C28 C32 119.0(3) . .
C23 C28 C32 122.4(3) . .
C24 C29 C31 110.9(4) . .
C24 C29 C30 112.6(3) . .
C31 C29 C30 110.1(4) . .
C24 C29 H29 107.7 . .
C31 C29 H29 107.7 . .
C30 C29 H29 107.7 . .
C29 C30 H30A 109.5 . .
C29 C30 H30B 109.5 . .
H30A C30 H30B 109.5 . .
C29 C30 H30C 109.5 . .
H30A C30 H30C 109.5 . .
H30B C30 H30C 109.5 . .
C29 C31 H31A 109.5 . .
C29 C31 H31B 109.5 . .
H31A C31 H31B 109.5 . .
C29 C31 H31C 109.5 . .
H31A C31 H31C 109.5 . .
H31B C31 H31C 109.5 . .
C28 C32 C33 112.2(3) . .
C28 C32 C34 111.4(3) . .
C33 C32 C34 109.7(3) . .
C28 C32 H32 107.8 . .
C33 C32 H32 107.8 . .
C34 C32 H32 107.8 . .
C32 C33 H33A 109.5 . .
C32 C33 H33B 109.5 . .
H33A C33 H33B 109.5 . .
C32 C33 H33C 109.5 . .
H33A C33 H33C 109.5 . .
H33B C33 H33C 109.5 . .
C32 C34 H34A 109.5 . .
C32 C34 H34B 109.5 . .
H34A C34 H34B 109.5 . .
C32 C34 H34C 109.5 . .
H34A C34 H34C 109.5 . .
H34B C34 H34C 109.5 . .
N2 C35 C40 121.3(3) . .
N2 C35 C36 119.6(3) . .
C40 C35 C36 119.1(3) . .
C37 C36 C35 118.5(4) . .
C37 C36 C41 118.6(4) . .
C35 C36 C41 122.8(3) . .
C38 C37 C36 122.1(4) . .
C38 C37 H37 118.9 . .
C36 C37 H37 118.9 . .
C39 C38 C37 118.8(4) . .
C39 C38 H38 120.6 . .
C37 C38 H38 120.6 . .
C38 C39 C40 122.0(4) . .
C38 C39 H39 119.0 . .
C40 C39 H39 119.0 . .
C39 C40 C35 119.4(4) . .
C39 C40 C44 118.1(4) . .
C35 C40 C44 122.4(3) . .
C36 C41 C42 110.1(3) . .
C36 C41 C43 114.5(4) . .
C42 C41 C43 109.4(3) . .
C36 C41 H41 107.5 . .
C42 C41 H41 107.5 . .
C43 C41 H41 107.5 . .
C41 C42 H42A 109.5 . .
C41 C42 H42B 109.5 . .
H42A C42 H42B 109.5 . .
C41 C42 H42C 109.5 . .
H42A C42 H42C 109.5 . .
H42B C42 H42C 109.5 . .
C41 C43 H43A 109.5 . .
C41 C43 H43B 109.5 . .
H43A C43 H43B 109.5 . .
C41 C43 H43C 109.5 . .
H43A C43 H43C 109.5 . .
H43B C43 H43C 109.5 . .
C40 C44 C45 109.9(3) . .
C40 C44 C46 112.9(4) . .
C45 C44 C46 110.1(4) . .
C40 C44 H44 107.9 . .
C45 C44 H44 107.9 . .
C46 C44 H44 107.9 . .
C44 C45 H45A 109.5 . .
C44 C45 H45B 109.5 . .
H45A C45 H45B 109.5 . .
C44 C45 H45C 109.5 . .
H45A C45 H45C 109.5 . .
H45B C45 H45C 109.5 . .
C44 C46 H46A 109.5 . .
C44 C46 H46B 109.5 . .
H46A C46 H46B 109.5 . .
C44 C46 H46C 109.5 . .
H46A C46 H46C 109.5 . .
H46B C46 H46C 109.5 . .
C48 C47 C47 115.0(5) . 3_656
C48 C47 H47A 108.5 . .
C47 C47 H47A 108.5 3_656 .
C48 C47 H47B 108.5 . .
C47 C47 H47B 108.5 3_656 .
H47A C47 H47B 107.5 . .
C47 C48 C49 112.8(4) . .
C47 C48 H48A 109.0 . .
C49 C48 H48A 109.0 . .
C47 C48 H48B 109.0 . .
C49 C48 H48B 109.0 . .
H48A C48 H48B 107.8 . .
C48 C49 H49A 109.5 . .
C48 C49 H49B 109.5 . .
H49A C49 H49B 109.5 . .
C48 C49 H49C 109.5 . .
H49A C49 H49C 109.5 . .
H49B C49 H49C 109.5 . .

loop_
_geom_bond_atom_site_label_1
_geom_bond_atom_site_label_2
_geom_bond_distance
_geom_bond_site_symmetry_2
Fe1 F1 1.850(2) .
Fe1 N1 1.865(3) .
Fe1 N2 1.910(3) .
Fe1 C1 2.101(4) .
Fe1 Fe2 2.4993(8) .
Fe2 N1 1.844(2) .
Fe2 N2 1.878(3) .
Fe2 F2 2.057(2) .
Fe2 C2 2.082(4) .
N1 C23 1.400(4) .
N2 C35 1.408(4) .
N3 C1 1.365(4) .
N3 C3 1.379(5) .
N3 C5 1.485(5) .
N4 C1 1.350(4) .
N4 C4 1.391(5) .
N4 C10 1.475(4) .
N5 C2 1.355(5) .
N5 C13 1.391(5) .
N5 C15 1.468(5) .
N6 C2 1.357(4) .
N6 C14 1.388(5) .
N6 C20 1.469(5) .
B1 F3 1.336(9) .
B1 F4 1.340(8) .
B1 F5' 1.342(13) .
B1 F5 1.343(12) .
B1 F4' 1.365(8) .
B1 F3' 1.369(10) .
B1 F2 1.436(5) .
C3 C4 1.355(6) .
C3 C8 1.494(6) .
C4 C9 1.494(6) .
C5 C7 1.514(7) .
C5 C6 1.541(6) .
C5 H5 1.0000 .
C6 H6A 0.9800 .
C6 H6B 0.9800 .
C6 H6C 0.9800 .
C7 H7A 0.9800 .
C7 H7B 0.9800 .
C7 H7C 0.9800 .
C8 H8A 0.9800 .
C8 H8B 0.9800 .
C8 H8C 0.9800 .
C9 H9A 0.9800 .
C9 H9B 0.9800 .
C9 H9C 0.9800 .
C10 C11 1.513(6) .
C10 C12 1.513(5) .
C10 H10 1.0000 .
C11 H11A 0.9800 .
C11 H11B 0.9800 .
C11 H11C 0.9800 .
C12 H12A 0.9800 .
C12 H12B 0.9800 .
C12 H12C 0.9800 .
C13 C14 1.356(6) .
C13 C18 1.493(6) .
C14 C19 1.498(5) .
C15 C17 1.513(6) .
C15 C16 1.531(5) .
C15 H15 1.0000 .
C16 H16A 0.9800 .
C16 H16B 0.9800 .
C16 H16C 0.9800 .
C17 H17A 0.9800 .
C17 H17B 0.9800 .
C17 H17C 0.9800 .
C18 H18A 0.9800 .
C18 H18B 0.9800 .
C18 H18C 0.9800 .
C19 H19A 0.9800 .
C19 H19B 0.9800 .
C19 H19C 0.9800 .
C20 C21 1.521(5) .
C20 C22 1.526(5) .
C20 H20 1.0000 .
C21 H21A 0.9800 .
C21 H21B 0.9800 .
C21 H21C 0.9800 .
C22 H22A 0.9800 .
C22 H22B 0.9800 .
C22 H22C 0.9800 .
C23 C28 1.407(4) .
C23 C24 1.427(4) .
C24 C25 1.388(5) .
C24 C29 1.519(5) .
C25 C26 1.375(5) .
C25 H25 0.9500 .
C26 C27 1.386(5) .
C26 H26 0.9500 .
C27 C28 1.390(4) .
C27 H27 0.9500 .
C28 C32 1.517(4) .
C29 C31 1.524(6) .
C29 C30 1.528(6) .
C29 H29 1.0000 .
C30 H30A 0.9800 .
C30 H30B 0.9800 .
C30 H30C 0.9800 .
C31 H31A 0.9800 .
C31 H31B 0.9800 .
C31 H31C 0.9800 .
C32 C33 1.525(5) .
C32 C34 1.531(5) .
C32 H32 1.0000 .
C33 H33A 0.9800 .
C33 H33B 0.9800 .
C33 H33C 0.9800 .
C34 H34A 0.9800 .
C34 H34B 0.9800 .
C34 H34C 0.9800 .
C35 C40 1.415(5) .
C35 C36 1.422(5) .
C36 C37 1.396(5) .
C36 C41 1.504(6) .
C37 C38 1.379(7) .
C37 H37 0.9500 .
C38 C39 1.377(7) .
C38 H38 0.9500 .
C39 C40 1.383(5) .
C39 H39 0.9500 .
C40 C44 1.515(5) .
C41 C42 1.527(6) .
C41 C43 1.538(5) .
C41 H41 1.0000 .
C42 H42A 0.9800 .
C42 H42B 0.9800 .
C42 H42C 0.9800 .
C43 H43A 0.9800 .
C43 H43B 0.9800 .
C43 H43C 0.9800 .
C44 C45 1.522(6) .
C44 C46 1.543(6) .
C44 H44 1.0000 .
C45 H45A 0.9800 .
C45 H45B 0.9800 .
C45 H45C 0.9800 .
C46 H46A 0.9800 .
C46 H46B 0.9800 .
C46 H46C 0.9800 .
C47 C48 1.490(7) .
C47 C47 1.495(10) 3_656
C47 H47A 0.9900 .
C47 H47B 0.9900 .
C48 C49 1.515(8) .
C48 H48A 0.9900 .
C48 H48B 0.9900 .
C49 H49A 0.9800 .
C49 H49B 0.9800 .
C49 H49C 0.9800 .
